data_4506736
loop_
_publ_author_name
'Cetina, Mario'
'Benci, Kre\<simir'
'Wittine, Karlo'
'Mintas, Mladen'

_publ_section_title
;
 Weak C--H&#x00B7;&#x00B7;&#x00B7;\p and C--H&#x00B7;&#x00B7;&#x00B7;F
 Interactions Form Higher-Order Supramolecular Structures in Cytosine and
 Uracil (Z)-4&#x2032;-Benzamido-2&#x2032;-butenyl Derivatives
;
_journal_issue 11
_journal_name_full 'Crystal Growth &amp; Design'
_journal_page_first 5262
_journal_paper_doi 10.1021/cg300774d
_journal_volume 12
_journal_year 2012
_chemical_compound_source 'synthesis as described'
_chemical_formula_moiety '2(C15 H14 F2 N4 O2), H2 O'
_chemical_formula_sum 'C15 H15 F2 N4 O2.5'
_chemical_formula_weight 329.31
_chemical_melting_point 443
_chemical_name_systematic
;
(Z)-1-[4'-(4''-fluoro)benzamide-2'-butenyl]-5-fluorocytosine hemihydrate
;
_space_group_IT_number 61
_symmetry_cell_setting orthorhombic
_symmetry_Int_Tables_number 61
_symmetry_space_group_name_Hall '-P 2ac 2ab'
_symmetry_space_group_name_H-M 'P b c a'
_atom_sites_solution_hydrogens mixed
_atom_sites_solution_primary direct
_atom_sites_solution_secondary difmap
_audit_creation_date 2012-09-06T17:48:52-00:00
_audit_creation_method 'WinGX routine CIF_UPDATE'
_cell_angle_alpha 90
_cell_angle_beta 90
_cell_angle_gamma 90
_cell_formula_units_Z 16
_cell_length_a 14.4861(5)
_cell_length_b 19.8854(7)
_cell_length_c 21.2864(8)
_cell_measurement_reflns_used 6428
_cell_measurement_temperature 295(2)
_cell_measurement_theta_max 32.0888
_cell_measurement_theta_min 4.1344
_cell_volume 6131.8(4)
_computing_cell_refinement 'CrysAlisPro, Oxford Diffraction Ltd., 2009'
_computing_data_collection 'CrysAlisPro, Oxford Diffraction Ltd., 2009'
_computing_data_reduction 'CrysAlisPro, Oxford Diffraction Ltd., 2009'
_computing_molecular_graphics 'MERCURY (Macrae et al., 2006)'
_computing_publication_material 'WinGX publication routines (Farrugia, 1999)'
_computing_structure_refinement 'SHELXL-97 (Sheldrick, 2008)'
_computing_structure_solution 'SHELXS-97 (Sheldrick, 2008)'
_diffrn_ambient_temperature 295(2)
_diffrn_detector_area_resol_mean 16.3426
_diffrn_measured_fraction_theta_full 0.988
_diffrn_measured_fraction_theta_max 0.988
_diffrn_measurement_device_type 'Xcalibur, Sapphire3'
_diffrn_measurement_method '\w scans'
_diffrn_radiation_monochromator graphite
_diffrn_radiation_source 'Enhance (Mo) X-ray Source'
_diffrn_radiation_type MoK\a
_diffrn_radiation_wavelength 0.71073
_diffrn_reflns_av_R_equivalents 0.0377
_diffrn_reflns_av_unetI/netI 0.0673
_diffrn_reflns_limit_h_max 13
_diffrn_reflns_limit_h_min -18
_diffrn_reflns_limit_k_max 13
_diffrn_reflns_limit_k_min -25
_diffrn_reflns_limit_l_max 23
_diffrn_reflns_limit_l_min -27
_diffrn_reflns_number 23298
_diffrn_reflns_theta_full 27
_diffrn_reflns_theta_max 27
_diffrn_reflns_theta_min 4.15
_exptl_absorpt_coefficient_mu 0.116
_exptl_absorpt_correction_T_max 1.00000
_exptl_absorpt_correction_T_min 0.80648
_exptl_absorpt_correction_type multi-scan
_exptl_absorpt_process_details
;
        CrysAlisPro, Oxford Diffraction Ltd.,
        Version 1.171.33.41 (release 06-05-2009 CrysAlis171 .NET)
        (compiled May  6 2009,17:20:42)
        Empirical absorption correction using spherical harmonics,
 implemented in SCALE3 ABSPACK scaling algorithm.
;
_exptl_crystal_colour colourless
_exptl_crystal_density_diffrn 1.427
_exptl_crystal_density_method 'not measured'
_exptl_crystal_description irregular
_exptl_crystal_F_000 2736
_exptl_crystal_size_max 0.79
_exptl_crystal_size_mid 0.46
_exptl_crystal_size_min 0.25
_refine_diff_density_max 0.132
_refine_diff_density_min -0.151
_refine_diff_density_rms 0.029
_refine_ls_extinction_method none
_refine_ls_goodness_of_fit_ref 1.026
_refine_ls_hydrogen_treatment mixed
_refine_ls_matrix_type full
_refine_ls_number_parameters 448
_refine_ls_number_reflns 6608
_refine_ls_number_restraints 10
_refine_ls_restrained_S_all 1.039
_refine_ls_R_factor_all 0.1115
_refine_ls_R_factor_gt 0.0358
_refine_ls_shift/su_max 0.002
_refine_ls_shift/su_mean 0
_refine_ls_structure_factor_coef Fsqd
_refine_ls_weighting_details 'calc w=1/[\s^2^(Fo^2^)+(0.0173P)^2^+0.0000P] where P=(Fo^2^+2Fc^2^)/3'
_refine_ls_weighting_scheme calc
_refine_ls_wR_factor_gt 0.0580
_refine_ls_wR_factor_ref 0.0625
_reflns_number_gt 2944
_reflns_number_total 6608
_reflns_threshold_expression >2\s(I)
_cod_data_source_file cg300774d_si_002.cif
_cod_data_source_block kb93xl5
_cod_depositor_comments
;
The following automatic conversions were performed:

'_atom_sites_solution_hydrogens' value 'geom&difmap' was changed to
'mixed'.

Automatic conversion script
Id: cif_fix_values 6452 2018-10-05 10:23:21Z andrius 
;
_cod_database_code 4506736

loop_
_symmetry_equiv_pos_as_xyz
'x, y, z'
'-x+1/2, -y, z+1/2'
'x+1/2, -y+1/2, -z'
'-x, y+1/2, -z+1/2'
'-x, -y, -z'
'x-1/2, y, -z-1/2'
'-x-1/2, y-1/2, z'
'x, -y-1/2, z-1/2'

loop_
_atom_site_label
_atom_site_type_symbol
_atom_site_fract_x
_atom_site_fract_y
_atom_site_fract_z
_atom_site_U_iso_or_equiv
_atom_site_adp_type
_atom_site_occupancy
_atom_site_symmetry_multiplicity
_atom_site_calc_flag
_atom_site_refinement_flags
F1A F 0.08911(6) -0.05796(5) 0.30519(5) 0.0799(3) Uani 1 1 d .
F2A F 0.88051(10) 0.27777(6) 0.42410(6) 0.1264(5) Uani 1 1 d .
N1A N 0.33526(9) -0.05772(7) 0.31754(6) 0.0490(4) Uani 1 1 d .
N2A N 0.64086(10) 0.01120(7) 0.40004(6) 0.0582(4) Uani 1 1 d .
H2A H 0.6073 0.0433 0.4146 0.070 Uiso 1 1 calc R
N3A N 0.28536(9) 0.04844(6) 0.27991(6) 0.0489(4) Uani 1 1 d U
N4A N 0.13190(12) 0.06655(9) 0.25939(8) 0.0623(5) Uani 1 1 d D
H41A H 0.1453(11) 0.1072(8) 0.2485(7) 0.072(7) Uiso 1 1 d D
H42A H 0.0731(12) 0.0519(9) 0.2587(7) 0.076(7) Uiso 1 1 d .
O1A O 0.43721(7) 0.02616(6) 0.29695(5) 0.0617(3) Uani 1 1 d .
O2A O 0.78085(8) -0.02367(6) 0.36843(6) 0.0736(4) Uani 1 1 d .
C2A C 0.35519(12) 0.00745(9) 0.29779(7) 0.0490(4) Uani 1 1 d U
C4A C 0.19866(12) 0.02657(9) 0.27988(7) 0.0472(4) Uani 1 1 d .
C5A C 0.17907(11) -0.03854(9) 0.30237(8) 0.0517(5) Uani 1 1 d .
C6A C 0.24606(12) -0.07907(9) 0.32123(7) 0.0533(5) Uani 1 1 d .
H6A H 0.2324 -0.1216 0.3368 0.064 Uiso 1 1 calc R
C7A C 0.41097(11) -0.10143(8) 0.33946(8) 0.0571(5) Uani 1 1 d .
H71A H 0.4648 -0.0947 0.3131 0.068 Uiso 1 1 calc R
H72A H 0.3924 -0.1481 0.3359 0.068 Uiso 1 1 calc R
C8A C 0.43503(13) -0.08648(9) 0.40555(9) 0.0595(5) Uani 1 1 d .
H8A H 0.3884 -0.0925 0.4351 0.071 Uiso 1 1 calc R
C9A C 0.51521(13) -0.06563(9) 0.42707(8) 0.0613(5) Uani 1 1 d .
H9A H 0.5188 -0.0567 0.4699 0.074 Uiso 1 1 calc R
C10A C 0.60088(11) -0.05496(9) 0.38951(8) 0.0619(5) Uani 1 1 d .
H10A H 0.6458 -0.0891 0.4006 0.074 Uiso 1 1 calc R
H10B H 0.5866 -0.0600 0.3452 0.074 Uiso 1 1 calc R
C11A C 0.72998(14) 0.02191(10) 0.38698(8) 0.0548(5) Uani 1 1 d .
C12A C 0.76710(14) 0.09116(9) 0.39751(8) 0.0555(5) Uani 1 1 d .
C13A C 0.85231(14) 0.10637(10) 0.37259(9) 0.0705(6) Uani 1 1 d .
H13A H 0.8843 0.0742 0.3496 0.085 Uiso 1 1 calc R
C14A C 0.89097(15) 0.17000(13) 0.38174(11) 0.0848(7) Uani 1 1 d .
H14A H 0.9484 0.1808 0.3650 0.102 Uiso 1 1 calc R
C15A C 0.8423(2) 0.21559(12) 0.41581(12) 0.0847(7) Uani 1 1 d .
C16A C 0.75856(19) 0.20266(11) 0.44087(10) 0.0825(7) Uani 1 1 d .
H16A H 0.7272 0.2354 0.4637 0.099 Uiso 1 1 calc R
C17A C 0.72046(14) 0.13959(10) 0.43184(8) 0.0663(5) Uani 1 1 d .
H17A H 0.6630 0.1296 0.4490 0.080 Uiso 1 1 calc R
F1B F 0.89036(6) 0.31683(5) 0.27253(5) 0.0717(3) Uani 1 1 d .
F2B F 0.12153(9) -0.02577(6) 0.46368(6) 0.1100(4) Uani 1 1 d .
N1B N 0.65008(8) 0.30835(6) 0.30963(6) 0.0446(3) Uani 1 1 d .
N2B N 0.36254(9) 0.23739(7) 0.41939(6) 0.0565(4) Uani 1 1 d .
H2B H 0.3973 0.2049 0.4318 0.068 Uiso 1 1 calc R
N3B N 0.69649(9) 0.20471(6) 0.26492(6) 0.0453(3) Uani 1 1 d .
N4B N 0.84612(12) 0.18996(9) 0.23200(7) 0.0560(4) Uani 1 1 d D
H41B H 0.8319(11) 0.1485(7) 0.2250(8) 0.069(6) Uiso 1 1 d D
H42B H 0.9024(10) 0.2037(9) 0.2283(8) 0.079(7) Uiso 1 1 d D
O1B O 0.54922(7) 0.22189(5) 0.29780(5) 0.0577(3) Uani 1 1 d .
O2B O 0.22074(8) 0.27290(6) 0.39463(6) 0.0724(4) Uani 1 1 d .
C2B C 0.62953(12) 0.24296(8) 0.29074(7) 0.0450(4) Uani 1 1 d .
C4B C 0.78166(12) 0.22840(8) 0.25775(7) 0.0440(4) Uani 1 1 d .
C5B C 0.80230(11) 0.29430(8) 0.27858(8) 0.0475(4) Uani 1 1 d .
C6B C 0.73761(11) 0.33241(8) 0.30390(7) 0.0465(4) Uani 1 1 d .
H6B H 0.7518 0.3755 0.3178 0.056 Uiso 1 1 calc R
C7B C 0.57851(10) 0.34924(8) 0.34005(8) 0.0532(5) Uani 1 1 d .
H71B H 0.5198 0.3417 0.3193 0.064 Uiso 1 1 calc R
H72B H 0.5939 0.3965 0.3357 0.064 Uiso 1 1 calc R
C8B C 0.56983(12) 0.33226(9) 0.40749(9) 0.0610(5) Uani 1 1 d .
H8B H 0.6226 0.3372 0.4320 0.073 Uiso 1 1 calc R
C9B C 0.49518(13) 0.31085(9) 0.43628(9) 0.0651(5) Uani 1 1 d .
H9B H 0.5011 0.2994 0.4785 0.078 Uiso 1 1 calc R
C10B C 0.40220(11) 0.30323(9) 0.40763(8) 0.0629(5) Uani 1 1 d .
H10C H 0.3615 0.3374 0.4245 0.075 Uiso 1 1 calc R
H10D H 0.4068 0.3103 0.3626 0.075 Uiso 1 1 calc R
C11B C 0.27203(13) 0.22696(10) 0.41108(8) 0.0532(5) Uani 1 1 d .
C12B C 0.23550(12) 0.15833(9) 0.42457(7) 0.0499(5) Uani 1 1 d .
C13B C 0.14353(14) 0.14644(10) 0.41496(9) 0.0786(6) Uani 1 1 d .
H13B H 0.1064 0.1807 0.3993 0.094 Uiso 1 1 calc R
C14B C 0.10458(15) 0.08447(12) 0.42811(10) 0.0906(7) Uani 1 1 d .
H14B H 0.0420 0.0768 0.4216 0.109 Uiso 1 1 calc R
C15B C 0.15980(18) 0.03563(11) 0.45060(9) 0.0729(6) Uani 1 1 d .
C16B C 0.25010(16) 0.04435(11) 0.46080(9) 0.0776(6) Uani 1 1 d .
H16B H 0.2864 0.0094 0.4761 0.093 Uiso 1 1 calc R
C17B C 0.28775(13) 0.10626(11) 0.44805(8) 0.0695(6) Uani 1 1 d .
H17B H 0.3503 0.1132 0.4555 0.083 Uiso 1 1 calc R
O3 O 0.50036(10) 0.12098(9) 0.38351(7) 0.0651(4) Uani 1 1 d .
H31 H 0.5234(14) 0.1488(11) 0.3588(10) 0.102(10) Uiso 1 1 d .
H32 H 0.4688(19) 0.0867(16) 0.3566(13) 0.197(14) Uiso 1 1 d .

loop_
_atom_site_aniso_label
_atom_site_aniso_U_11
_atom_site_aniso_U_22
_atom_site_aniso_U_33
_atom_site_aniso_U_23
_atom_site_aniso_U_13
_atom_site_aniso_U_12
F1A 0.0486(6) 0.0572(7) 0.1339(9) 0.0210(6) -0.0065(6) -0.0160(5)
F2A 0.1878(14) 0.0600(8) 0.1313(11) 0.0101(8) -0.0686(9) -0.0456(8)
N1A 0.0440(9) 0.0359(9) 0.0671(10) 0.0050(8) -0.0027(7) -0.0052(7)
N2A 0.0513(10) 0.0419(10) 0.0813(11) -0.0113(8) -0.0027(8) 0.0068(8)
N3A 0.0450(9) 0.0381(9) 0.0636(9) 0.0072(7) -0.0037(7) -0.0077(7)
N4A 0.0507(11) 0.0451(11) 0.0909(13) 0.0152(10) -0.0102(9) -0.0073(10)
O1A 0.0451(7) 0.0522(8) 0.0879(9) 0.0044(7) -0.0006(6) -0.0134(6)
O2A 0.0596(8) 0.0466(8) 0.1146(11) -0.0148(8) 0.0025(7) 0.0053(7)
C2A 0.0487(12) 0.0412(12) 0.0570(12) -0.0001(9) -0.0005(10) -0.0111(10)
C4A 0.0498(12) 0.0383(11) 0.0535(11) 0.0021(9) -0.0045(9) -0.0051(9)
C5A 0.0386(10) 0.0427(12) 0.0738(13) 0.0060(10) -0.0037(9) -0.0136(9)
C6A 0.0535(12) 0.0383(12) 0.0682(12) 0.0047(10) 0.0006(10) -0.0150(9)
C7A 0.0523(12) 0.0392(11) 0.0797(14) 0.0020(10) -0.0026(10) 0.0022(9)
C8A 0.0529(13) 0.0563(13) 0.0693(14) 0.0136(11) 0.0080(10) 0.0098(10)
C9A 0.0585(13) 0.0598(13) 0.0657(13) 0.0003(10) -0.0017(11) 0.0108(10)
C10A 0.0514(12) 0.0478(13) 0.0864(14) -0.0082(10) -0.0050(10) 0.0051(10)
C11A 0.0593(13) 0.0440(13) 0.0610(12) -0.0027(10) -0.0114(10) 0.0053(11)
C12A 0.0624(13) 0.0432(13) 0.0609(12) -0.0023(10) -0.0189(10) 0.0031(11)
C13A 0.0662(14) 0.0543(14) 0.0909(15) -0.0002(12) -0.0189(12) -0.0015(11)
C14A 0.0758(16) 0.0708(17) 0.1078(19) 0.0170(15) -0.0340(13) -0.0210(14)
C15A 0.120(2) 0.0458(16) 0.0887(19) 0.0060(14) -0.0507(16) -0.0166(17)
C16A 0.124(2) 0.0490(18) 0.0750(16) -0.0102(12) -0.0307(15) 0.0039(14)
C17A 0.0842(15) 0.0523(14) 0.0625(13) -0.0074(11) -0.0178(11) 0.0020(12)
F1B 0.0454(6) 0.0562(7) 0.1135(8) -0.0188(6) 0.0206(5) -0.0156(5)
F2B 0.1290(11) 0.0657(8) 0.1352(11) 0.0178(8) -0.0048(8) -0.0200(8)
N1B 0.0364(8) 0.0328(9) 0.0647(9) -0.0031(7) 0.0022(7) 0.0006(7)
N2B 0.0456(10) 0.0545(10) 0.0695(11) 0.0078(8) -0.0016(8) 0.0105(8)
N3B 0.0393(8) 0.0370(9) 0.0596(9) -0.0045(7) 0.0030(7) -0.0036(7)
N4B 0.0478(11) 0.0429(11) 0.0772(12) -0.0120(9) 0.0137(9) -0.0062(9)
O1B 0.0379(7) 0.0486(8) 0.0865(9) 0.0003(7) 0.0002(6) -0.0098(6)
O2B 0.0523(8) 0.0545(9) 0.1102(11) 0.0083(8) -0.0039(7) 0.0131(7)
C2B 0.0431(11) 0.0372(11) 0.0547(12) 0.0025(9) -0.0039(9) -0.0030(9)
C4B 0.0448(11) 0.0374(11) 0.0499(11) -0.0012(9) 0.0053(9) 0.0002(9)
C5B 0.0362(10) 0.0392(11) 0.0669(12) -0.0050(10) 0.0094(9) -0.0096(9)
C6B 0.0446(11) 0.0331(11) 0.0618(11) -0.0023(9) 0.0030(9) -0.0090(8)
C7B 0.0424(10) 0.0377(11) 0.0796(14) -0.0054(10) 0.0066(10) 0.0038(8)
C8B 0.0465(12) 0.0674(14) 0.0689(14) -0.0178(11) -0.0043(10) 0.0041(10)
C9B 0.0564(13) 0.0717(15) 0.0671(13) -0.0081(11) 0.0020(11) 0.0031(11)
C10B 0.0480(11) 0.0597(14) 0.0809(14) 0.0030(11) 0.0071(10) 0.0053(10)
C11B 0.0504(12) 0.0549(14) 0.0541(12) -0.0040(10) 0.0030(9) 0.0107(11)
C12B 0.0494(12) 0.0511(14) 0.0493(11) 0.0006(10) -0.0004(9) 0.0109(10)
C13B 0.0601(14) 0.0565(14) 0.1191(18) 0.0089(13) -0.0149(12) 0.0056(12)
C14B 0.0667(15) 0.0668(16) 0.138(2) 0.0148(15) -0.0211(14) -0.0076(13)
C15B 0.0914(17) 0.0491(14) 0.0783(15) 0.0069(12) 0.0018(13) -0.0087(14)
C16B 0.0822(17) 0.0662(18) 0.0844(16) 0.0210(13) 0.0009(13) 0.0126(13)
C17B 0.0593(13) 0.0714(16) 0.0778(14) 0.0186(12) -0.0013(11) 0.0049(12)
O3 0.0536(8) 0.0543(9) 0.0874(10) 0.0053(10) 0.0027(8) 0.0019(7)

loop_
_atom_type_symbol
_atom_type_description
_atom_type_scat_dispersion_real
_atom_type_scat_dispersion_imag
_atom_type_scat_source
C C 0.0033 0.0016 'International Tables Vol C Tables 4.2.6.8 and 6.1.1.4'
H H 0 0 'International Tables Vol C Tables 4.2.6.8 and 6.1.1.4'
F F 0.0171 0.0103 'International Tables Vol C Tables 4.2.6.8 and 6.1.1.4'
N N 0.0061 0.0033 'International Tables Vol C Tables 4.2.6.8 and 6.1.1.4'
O O 0.0106 0.006 'International Tables Vol C Tables 4.2.6.8 and 6.1.1.4'

loop_
_geom_angle_atom_site_label_1
_geom_angle_atom_site_label_2
_geom_angle_atom_site_label_3
_geom_angle
C6A N1A C2A 120.27(15)
C6A N1A C7A 120.21(14)
C2A N1A C7A 119.32(14)
C11A N2A C10A 119.73(14)
C11A N2A H2A 120.1
C10A N2A H2A 120.1
C4A N3A C2A 120.61(14)
C4A N4A H41A 119.1(11)
C4A N4A H42A 120.0(11)
H41A N4A H42A 120.8(16)
O1A C2A N3A 121.93(16)
O1A C2A N1A 118.71(16)
N3A C2A N1A 119.36(15)
N3A C4A N4A 119.55(17)
N3A C4A C5A 119.39(16)
N4A C4A C5A 121.05(17)
C6A C5A F1A 121.07(16)
C6A C5A C4A 120.98(16)
F1A C5A C4A 117.94(15)
C5A C6A N1A 119.21(16)
C5A C6A H6A 120.4
N1A C6A H6A 120.4
N1A C7A C8A 110.95(14)
N1A C7A H71A 109.4
C8A C7A H71A 109.4
N1A C7A H72A 109.4
C8A C7A H72A 109.4
H71A C7A H72A 108.0
C9A C8A C7A 127.04(17)
C9A C8A H8A 116.5
C7A C8A H8A 116.5
C8A C9A C10A 126.35(17)
C8A C9A H9A 116.8
C10A C9A H9A 116.8
N2A C10A C9A 112.16(14)
N2A C10A H10A 109.2
C9A C10A H10A 109.2
N2A C10A H10B 109.2
C9A C10A H10B 109.2
H10A C10A H10B 107.9
O2A C11A N2A 121.77(18)
O2A C11A C12A 120.67(18)
N2A C11A C12A 117.54(17)
C13A C12A C17A 119.19(18)
C13A C12A C11A 117.83(18)
C17A C12A C11A 122.96(19)
C12A C13A C14A 120.3(2)
C12A C13A H13A 119.9
C14A C13A H13A 119.9
C15A C14A C13A 118.1(2)
C15A C14A H14A 121.0
C13A C14A H14A 121.0
C16A C15A C14A 123.4(2)
C16A C15A F2A 119.0(3)
C14A C15A F2A 117.6(3)
C15A C16A C17A 118.4(2)
C15A C16A H16A 120.8
C17A C16A H16A 120.8
C16A C17A C12A 120.6(2)
C16A C17A H17A 119.7
C12A C17A H17A 119.7
C6B N1B C2B 120.10(14)
C6B N1B C7B 120.18(13)
C2B N1B C7B 119.56(13)
C11B N2B C10B 120.29(15)
C11B N2B H2B 119.9
C10B N2B H2B 119.9
C4B N3B C2B 120.93(14)
C4B N4B H41B 117.1(11)
C4B N4B H42B 121.3(12)
H41B N4B H42B 120.8(17)
O1B C2B N3B 122.06(15)
O1B C2B N1B 118.60(15)
N3B C2B N1B 119.34(15)
N3B C4B N4B 119.80(16)
N3B C4B C5B 119.23(15)
N4B C4B C5B 120.97(16)
C6B C5B F1B 121.07(15)
C6B C5B C4B 120.62(15)
F1B C5B C4B 118.30(14)
C5B C6B N1B 119.74(15)
C5B C6B H6B 120.1
N1B C6B H6B 120.1
N1B C7B C8B 111.19(13)
N1B C7B H71B 109.4
C8B C7B H71B 109.4
N1B C7B H72B 109.4
C8B C7B H72B 109.4
H71B C7B H72B 108.0
C9B C8B C7B 126.61(17)
C9B C8B H8B 116.7
C7B C8B H8B 116.7
C8B C9B C10B 125.98(18)
C8B C9B H9B 117.0
C10B C9B H9B 117.0
N2B C10B C9B 112.33(15)
N2B C10B H10C 109.1
C9B C10B H10C 109.1
N2B C10B H10D 109.1
C9B C10B H10D 109.1
H10C C10B H10D 107.9
O2B C11B N2B 120.97(18)
O2B C11B C12B 121.38(17)
N2B C11B C12B 117.61(16)
C13B C12B C17B 117.37(19)
C13B C12B C11B 118.33(17)
C17B C12B C11B 124.27(18)
C12B C13B C14B 121.36(19)
C12B C13B H13B 119.3
C14B C13B H13B 119.3
C15B C14B C13B 118.2(2)
C15B C14B H14B 120.9
C13B C14B H14B 120.9
C16B C15B C14B 123.1(2)
C16B C15B F2B 118.6(2)
C14B C15B F2B 118.4(2)
C15B C16B C17B 118.2(2)
C15B C16B H16B 120.9
C17B C16B H16B 120.9
C12B C17B C16B 121.8(2)
C12B C17B H17B 119.1
C16B C17B H17B 119.1
H31 O3 H32 106(2)

loop_
_geom_bond_atom_site_label_1
_geom_bond_atom_site_label_2
_geom_bond_distance
F1A C5A 1.3605(16)
F2A C15A 1.366(2)
N1A C6A 1.3624(18)
N1A C2A 1.3925(18)
N1A C7A 1.4752(18)
N2A C11A 1.338(2)
N2A C10A 1.4548(19)
N2A H2A 0.8600
N3A C4A 1.3292(18)
N3A C2A 1.3538(18)
N4A C4A 1.326(2)
N4A H41A 0.863(14)
N4A H42A 0.901(16)
O1A C2A 1.2452(16)
O2A C11A 1.2329(18)
C4A C5A 1.409(2)
C5A C6A 1.324(2)
C6A H6A 0.9300
C7A C8A 1.479(2)
C7A H71A 0.9700
C7A H72A 0.9700
C8A C9A 1.316(2)
C8A H8A 0.9300
C9A C10A 1.492(2)
C9A H9A 0.9300
C10A H10A 0.9700
C10A H10B 0.9700
C11A C12A 1.495(2)
C12A C13A 1.377(2)
C12A C17A 1.385(2)
C13A C14A 1.397(3)
C13A H13A 0.9300
C14A C15A 1.358(3)
C14A H14A 0.9300
C15A C16A 1.350(3)
C16A C17A 1.384(2)
C16A H16A 0.9300
C17A H17A 0.9300
F1B C5B 1.3582(15)
F2B C15B 1.370(2)
N1B C6B 1.3608(17)
N1B C2B 1.3932(18)
N1B C7B 1.4680(17)
N2B C11B 1.3393(19)
N2B C10B 1.4516(19)
N2B H2B 0.8600
N3B C4B 1.3294(17)
N3B C2B 1.3497(18)
N4B C4B 1.325(2)
N4B H41B 0.863(13)
N4B H42B 0.863(13)
O1B C2B 1.2455(17)
O2B C11B 1.2285(18)
C4B C5B 1.415(2)
C5B C6B 1.3202(19)
C6B H6B 0.9300
C7B C8B 1.480(2)
C7B H71B 0.9700
C7B H72B 0.9700
C8B C9B 1.314(2)
C8B H8B 0.9300
C9B C10B 1.486(2)
C9B H9B 0.9300
C10B H10C 0.9700
C10B H10D 0.9700
C11B C12B 1.492(2)
C12B C13B 1.369(2)
C12B C17B 1.376(2)
C13B C14B 1.384(2)
C13B H13B 0.9300
C14B C15B 1.346(3)
C14B H14B 0.9300
C15B C16B 1.337(2)
C16B C17B 1.374(2)
C16B H16B 0.9300
C17B H17B 0.9300
O3 H31 0.83(2)
O3 H32 1.00(3)

loop_
_geom_torsion_atom_site_label_1
_geom_torsion_atom_site_label_2
_geom_torsion_atom_site_label_3
_geom_torsion_atom_site_label_4
_geom_torsion
C4A N3A C2A O1A 178.40(15)
C4A N3A C2A N1A -1.3(2)
C6A N1A C2A O1A 177.60(14)
C7A N1A C2A O1A 2.7(2)
C6A N1A C2A N3A -2.7(2)
C7A N1A C2A N3A -177.53(14)
C2A N3A C4A N4A -176.84(15)
C2A N3A C4A C5A 3.9(2)
N3A C4A C5A C6A -2.6(3)
N4A C4A C5A C6A 178.15(16)
N3A C4A C5A F1A 176.20(13)
N4A C4A C5A F1A -3.0(2)
F1A C5A C6A N1A 179.90(13)
C4A C5A C6A N1A -1.3(2)
C2A N1A C6A C5A 3.9(2)
C7A N1A C6A C5A 178.75(15)
C6A N1A C7A C8A -93.63(17)
C2A N1A C7A C8A 81.24(18)
N1A C7A C8A C9A -119.36(19)
C7A C8A C9A C10A -2.5(3)
C11A N2A C10A C9A 158.86(15)
C8A C9A C10A N2A 128.71(18)
C10A N2A C11A O2A -3.0(2)
C10A N2A C11A C12A 178.85(14)
O2A C11A C12A C13A 14.7(2)
N2A C11A C12A C13A -167.07(15)
O2A C11A C12A C17A -164.12(16)
N2A C11A C12A C17A 14.1(2)
C17A C12A C13A C14A -0.2(3)
C11A C12A C13A C14A -179.07(16)
C12A C13A C14A C15A 0.2(3)
C13A C14A C15A C16A -0.4(3)
C13A C14A C15A F2A -179.57(15)
C14A C15A C16A C17A 0.5(3)
F2A C15A C16A C17A 179.66(16)
C15A C16A C17A C12A -0.4(3)
C13A C12A C17A C16A 0.3(3)
C11A C12A C17A C16A 179.12(15)
C4B N3B C2B O1B 179.84(14)
C4B N3B C2B N1B 0.5(2)
C6B N1B C2B O1B 178.51(14)
C7B N1B C2B O1B 3.1(2)
C6B N1B C2B N3B -2.1(2)
C7B N1B C2B N3B -177.56(13)
C2B N3B C4B N4B -179.70(15)
C2B N3B C4B C5B 1.1(2)
N3B C4B C5B C6B -1.1(2)
N4B C4B C5B C6B 179.67(16)
N3B C4B C5B F1B 178.08(13)
N4B C4B C5B F1B -1.1(2)
F1B C5B C6B N1B -179.67(13)
C4B C5B C6B N1B -0.5(2)
C2B N1B C6B C5B 2.1(2)
C7B N1B C6B C5B 177.50(15)
C6B N1B C7B C8B -94.60(16)
C2B N1B C7B C8B 80.82(17)
N1B C7B C8B C9B -121.58(18)
C7B C8B C9B C10B -4.0(3)
C11B N2B C10B C9B 163.45(14)
C8B C9B C10B N2B 129.42(19)
C10B N2B C11B O2B -1.4(2)
C10B N2B C11B C12B -179.43(14)
O2B C11B C12B C13B 3.4(2)
N2B C11B C12B C13B -178.56(15)
O2B C11B C12B C17B -174.45(17)
N2B C11B C12B C17B 3.6(2)
C17B C12B C13B C14B -0.2(3)
C11B C12B C13B C14B -178.24(18)
C12B C13B C14B C15B -0.2(3)
C13B C14B C15B C16B 0.1(3)
C13B C14B C15B F2B 179.99(17)
C14B C15B C16B C17B 0.4(3)
F2B C15B C16B C17B -179.46(16)
C13B C12B C17B C16B 0.8(3)
C11B C12B C17B C16B 178.67(17)
C15B C16B C17B C12B -0.9(3)

loop_
_cod_related_entry_id
_cod_related_entry_database
_cod_related_entry_code
1 ChemSpider 30652474
